data_4121897
loop_
_publ_author_name
'Chakraborty, Sumit'
'Dai, Huiguang'
'Bhattacharya, Papri'
'Fairweather, Neil T.'
'Gibson, Michael S.'
'Krause, Jeanette A.'
'Guan, Hairong'

_publ_section_title
;
 Iron-Based Catalysts for the Hydrogenation of Esters to Alcohols.
;
_journal_issue 22
_journal_name_full 'Journal of the American Chemical Society'
_journal_page_first 7869
_journal_paper_doi 10.1021/ja504034q
_journal_volume 136
_journal_year 2014
_chemical_formula_moiety 'C17 H42 B Fe N O P2'
_chemical_formula_sum 'C17 H42 B Fe N O P2'
_chemical_formula_weight 405.12
_chemical_name_systematic
; 
 ? 
;
_space_group_IT_number 14
_symmetry_cell_setting monoclinic
_symmetry_space_group_name_Hall '-P 2yn'
_symmetry_space_group_name_H-M 'P 1 21/n 1'
_atom_sites_solution_hydrogens mixed
_atom_sites_solution_primary direct
_atom_sites_solution_secondary difmap
_audit_creation_method SHELXL-97
_cell_angle_alpha 90.00
_cell_angle_beta 91.7170(10)
_cell_angle_gamma 90.00
_cell_formula_units_Z 4
_cell_length_a 8.13260(10)
_cell_length_b 14.0809(2)
_cell_length_c 19.4250(3)
_cell_measurement_reflns_used 7714
_cell_measurement_temperature 150(2)
_cell_measurement_theta_max 67.46
_cell_measurement_theta_min 3.88
_cell_volume 2223.44(5)
_computing_cell_refinement 'Bruker SAINT v7.66A'
_computing_data_collection 'Bruker SMART v5.634'
_computing_data_reduction 'Bruker SAINT v7.66A'
_computing_molecular_graphics 'Bruker SHELXTL v6.14'
_computing_publication_material 'Bruker SHELXTL v6.14'
_computing_structure_refinement 'Bruker SHELXTL v6.14'
_computing_structure_solution 'Bruker SHELXTL v6.14'
_diffrn_ambient_temperature 150(2)
_diffrn_measured_fraction_theta_full 0.990
_diffrn_measured_fraction_theta_max 0.991
_diffrn_measurement_device_type 'Bruker SMART6000 CCD'
_diffrn_measurement_method '\w scans'
_diffrn_radiation_monochromator graphite
_diffrn_radiation_source 'fine-focus sealed tube'
_diffrn_radiation_type CuK\a
_diffrn_radiation_wavelength 1.54178
_diffrn_reflns_av_R_equivalents 0.0496
_diffrn_reflns_av_sigmaI/netI 0.0358
_diffrn_reflns_limit_h_max 9
_diffrn_reflns_limit_h_min -9
_diffrn_reflns_limit_k_max 16
_diffrn_reflns_limit_k_min -16
_diffrn_reflns_limit_l_max 23
_diffrn_reflns_limit_l_min -23
_diffrn_reflns_number 18873
_diffrn_reflns_theta_full 67.85
_diffrn_reflns_theta_max 67.85
_diffrn_reflns_theta_min 3.88
_exptl_absorpt_coefficient_mu 6.806
_exptl_absorpt_correction_T_max 0.5214
_exptl_absorpt_correction_T_min 0.3036
_exptl_absorpt_correction_type multi-scan
_exptl_absorpt_process_details 'SADABS v2008/1 (Sheldrick)'
_exptl_crystal_colour yellow
_exptl_crystal_density_diffrn 1.210
_exptl_crystal_density_method 'not measured'
_exptl_crystal_description rod
_exptl_crystal_F_000 880
_exptl_crystal_size_max 0.23
_exptl_crystal_size_mid 0.13
_exptl_crystal_size_min 0.11
_refine_diff_density_max 0.418
_refine_diff_density_min -0.271
_refine_diff_density_rms 0.065
_refine_ls_extinction_method none
_refine_ls_goodness_of_fit_ref 1.042
_refine_ls_hydrogen_treatment mixed
_refine_ls_matrix_type full
_refine_ls_number_parameters 226
_refine_ls_number_reflns 4000
_refine_ls_number_restraints 0
_refine_ls_restrained_S_all 1.042
_refine_ls_R_factor_all 0.0446
_refine_ls_R_factor_gt 0.0366
_refine_ls_shift/su_max 0.001
_refine_ls_shift/su_mean 0.000
_refine_ls_structure_factor_coef Fsqd
_refine_ls_weighting_details 'calc w=1/[\s^2^(Fo^2^)+(0.0600P)^2^+0.3078P] where P=(Fo^2^+2Fc^2^)/3'
_refine_ls_weighting_scheme calc
_refine_ls_wR_factor_gt 0.0929
_refine_ls_wR_factor_ref 0.0979
_reflns_number_gt 3449
_reflns_number_total 4000
_reflns_threshold_expression >2\s(I)
_cod_data_source_file ja504034q_si_001.cif
_cod_data_source_block 2
_cod_depositor_comments
;
The following automatic conversions were performed:

'_symmetry_cell_setting' value 'Monoclinic' changed to 'monoclinic'
according to
/usr/data/users/saulius/crontab/automatic-downloads/rss-feeds/ACS/lib/dictionaries/cif_core.dic
dictionary named 'cif_core.dic' version 2.4.2 from 2011-04-26.

Automatic conversion script
Id: cif_fix_values 2281 2013-09-26 08:29:07Z andrius 

 Adding full bibliography for 4121896--4121898.cif.
;
_cod_original_sg_symbol_H-M P2(1)/n
_cod_database_code 4121897

loop_
_symmetry_equiv_pos_as_xyz
'x, y, z'
'-x+1/2, y+1/2, -z+1/2'
'-x, -y, -z'
'x-1/2, -y-1/2, z-1/2'

loop_
_atom_site_label
_atom_site_type_symbol
_atom_site_fract_x
_atom_site_fract_y
_atom_site_fract_z
_atom_site_U_iso_or_equiv
_atom_site_adp_type
_atom_site_occupancy
_atom_site_symmetry_multiplicity
_atom_site_calc_flag
_atom_site_refinement_flags
Fe Fe 0.10027(4) 0.80143(2) 0.110702(17) 0.01743(12) Uani 1 1 d .
H1 H 0.239(3) 0.7855(17) 0.1568(13) 0.021 Uiso 1 1 d .
P1 P -0.01212(7) 0.87272(4) 0.19934(3) 0.02038(15) Uani 1 1 d .
P2 P 0.26784(7) 0.75014(4) 0.03019(3) 0.01859(15) Uani 1 1 d .
O5 O -0.0118(3) 0.61304(13) 0.14558(10) 0.0449(5) Uani 1 1 d .
N1 N 0.1994(2) 0.93366(13) 0.09010(10) 0.0193(4) Uani 1 1 d .
H2 H 0.128(3) 0.9567(18) 0.0602(13) 0.023 Uiso 1 1 d .
C1 C 0.0447(3) 0.99799(17) 0.18651(13) 0.0260(5) Uani 1 1 d .
H1A H -0.0420 1.0308 0.1587 0.031 Uiso 1 1 calc R
H1B H 0.0567 1.0306 0.2315 0.031 Uiso 1 1 calc R
C2 C 0.2071(3) 1.00059(17) 0.14934(12) 0.0268(5) Uani 1 1 d .
H2A H 0.2282 1.0658 0.1327 0.032 Uiso 1 1 calc R
H2B H 0.2984 0.9824 0.1815 0.032 Uiso 1 1 calc R
C3 C 0.3619(3) 0.93065(16) 0.05715(12) 0.0229(5) Uani 1 1 d .
H3A H 0.4477 0.9102 0.0912 0.028 Uiso 1 1 calc R
H3B H 0.3910 0.9948 0.0405 0.028 Uiso 1 1 calc R
C4 C 0.3539(3) 0.86130(16) -0.00300(12) 0.0219(5) Uani 1 1 d .
H4A H 0.4652 0.8502 -0.0207 0.026 Uiso 1 1 calc R
H4B H 0.2828 0.8868 -0.0409 0.026 Uiso 1 1 calc R
C5 C 0.0307(3) 0.68884(17) 0.13117(12) 0.0265(5) Uani 1 1 d .
C6 C 0.0609(3) 0.84263(19) 0.28833(12) 0.0291(6) Uani 1 1 d .
H6A H -0.0191 0.8703 0.3209 0.035 Uiso 1 1 calc R
C7 C 0.2298(3) 0.8842(2) 0.30646(14) 0.0387(7) Uani 1 1 d .
H7A H 0.2620 0.8667 0.3538 0.058 Uiso 1 1 calc R
H7B H 0.2253 0.9536 0.3025 0.058 Uiso 1 1 calc R
H7C H 0.3107 0.8592 0.2748 0.058 Uiso 1 1 calc R
C8 C 0.0654(4) 0.7349(2) 0.30025(15) 0.0446(7) Uani 1 1 d .
H8A H 0.1035 0.7218 0.3476 0.067 Uiso 1 1 calc R
H8B H 0.1408 0.7055 0.2681 0.067 Uiso 1 1 calc R
H8C H -0.0452 0.7086 0.2926 0.067 Uiso 1 1 calc R
C9 C -0.2397(3) 0.87993(19) 0.20541(13) 0.0307(6) Uani 1 1 d .
H9A H -0.2820 0.9010 0.1590 0.037 Uiso 1 1 calc R
C10 C -0.2991(3) 0.9542(2) 0.25653(15) 0.0395(7) Uani 1 1 d .
H10A H -0.4196 0.9539 0.2566 0.059 Uiso 1 1 calc R
H10B H -0.2604 1.0172 0.2429 0.059 Uiso 1 1 calc R
H10C H -0.2554 0.9390 0.3028 0.059 Uiso 1 1 calc R
C11 C -0.3173(3) 0.7834(2) 0.21795(16) 0.0417(7) Uani 1 1 d .
H11A H -0.4368 0.7906 0.2208 0.063 Uiso 1 1 calc R
H11B H -0.2727 0.7568 0.2612 0.063 Uiso 1 1 calc R
H11C H -0.2924 0.7405 0.1799 0.063 Uiso 1 1 calc R
C12 C 0.4583(3) 0.68750(17) 0.06118(13) 0.0265(5) Uani 1 1 d .
H12A H 0.5261 0.7367 0.0859 0.032 Uiso 1 1 calc R
C13 C 0.5663(3) 0.64999(19) 0.00387(14) 0.0340(6) Uani 1 1 d .
H13A H 0.6636 0.6186 0.0244 0.051 Uiso 1 1 calc R
H13B H 0.6010 0.7030 -0.0249 0.051 Uiso 1 1 calc R
H13C H 0.5035 0.6044 -0.0245 0.051 Uiso 1 1 calc R
C14 C 0.4281(4) 0.60994(19) 0.11441(14) 0.0384(7) Uani 1 1 d .
H14A H 0.5331 0.5806 0.1285 0.058 Uiso 1 1 calc R
H14B H 0.3548 0.5615 0.0942 0.058 Uiso 1 1 calc R
H14C H 0.3770 0.6379 0.1547 0.058 Uiso 1 1 calc R
C15 C 0.1992(3) 0.68372(17) -0.04806(12) 0.0266(5) Uani 1 1 d .
H15A H 0.2976 0.6729 -0.0767 0.032 Uiso 1 1 calc R
C16 C 0.0719(4) 0.7380(2) -0.09195(14) 0.0445(7) Uani 1 1 d .
H16A H 0.0399 0.7000 -0.1324 0.067 Uiso 1 1 calc R
H16B H 0.1193 0.7983 -0.1069 0.067 Uiso 1 1 calc R
H16C H -0.0252 0.7506 -0.0647 0.067 Uiso 1 1 calc R
C17 C 0.1300(4) 0.5867(2) -0.02900(15) 0.0493(8) Uani 1 1 d .
H17A H 0.0948 0.5529 -0.0710 0.074 Uiso 1 1 calc R
H17B H 0.0356 0.5953 0.0006 0.074 Uiso 1 1 calc R
H17C H 0.2152 0.5498 -0.0044 0.074 Uiso 1 1 calc R
B1 B -0.1402(4) 0.8787(2) 0.02541(15) 0.0287(6) Uani 1 1 d .
H3 H -0.062(3) 0.8212(19) 0.0558(14) 0.034 Uiso 1 1 d .
H4 H -0.168(3) 0.9428(19) 0.0552(14) 0.034 Uiso 1 1 d .
H5 H -0.060(3) 0.9023(19) -0.0145(15) 0.034 Uiso 1 1 d .
H6 H -0.243(4) 0.846(2) -0.0005(14) 0.034 Uiso 1 1 d .

loop_
_atom_site_aniso_label
_atom_site_aniso_U_11
_atom_site_aniso_U_22
_atom_site_aniso_U_33
_atom_site_aniso_U_23
_atom_site_aniso_U_13
_atom_site_aniso_U_12
Fe 0.0205(2) 0.01546(19) 0.01645(19) 0.00042(13) 0.00276(14) -0.00087(13)
P1 0.0219(3) 0.0218(3) 0.0176(3) -0.0010(2) 0.0021(2) 0.0025(2)
P2 0.0230(3) 0.0155(3) 0.0174(3) -0.0004(2) 0.0037(2) -0.0022(2)
O5 0.0710(15) 0.0221(10) 0.0430(12) 0.0020(8) 0.0221(11) -0.0133(9)
N1 0.0215(10) 0.0172(9) 0.0191(9) 0.0004(8) -0.0002(8) -0.0027(8)
C1 0.0314(13) 0.0218(12) 0.0251(12) -0.0034(10) 0.0036(11) 0.0030(10)
C2 0.0345(14) 0.0217(12) 0.0243(12) -0.0047(10) 0.0012(11) -0.0049(10)
C3 0.0218(12) 0.0179(11) 0.0292(12) 0.0002(9) 0.0039(10) -0.0053(9)
C4 0.0245(12) 0.0189(11) 0.0228(12) 0.0030(9) 0.0068(10) -0.0034(9)
C5 0.0330(14) 0.0267(14) 0.0203(12) -0.0042(10) 0.0083(11) -0.0012(10)
C6 0.0314(14) 0.0362(15) 0.0198(12) -0.0005(10) 0.0021(11) 0.0082(11)
C7 0.0341(15) 0.0571(19) 0.0243(13) -0.0032(12) -0.0055(12) 0.0090(13)
C8 0.063(2) 0.0426(17) 0.0279(14) 0.0118(13) 0.0008(14) 0.0063(15)
C9 0.0234(13) 0.0410(15) 0.0276(13) -0.0031(11) 0.0011(11) 0.0034(11)
C10 0.0286(14) 0.0426(16) 0.0478(17) -0.0066(13) 0.0092(13) 0.0093(12)
C11 0.0274(14) 0.0540(18) 0.0440(17) -0.0130(14) 0.0074(13) -0.0062(13)
C12 0.0287(13) 0.0226(12) 0.0283(13) 0.0015(10) 0.0014(11) 0.0045(10)
C13 0.0342(15) 0.0297(14) 0.0386(15) -0.0007(11) 0.0097(12) 0.0079(11)
C14 0.0510(18) 0.0300(14) 0.0345(15) 0.0084(12) 0.0046(14) 0.0127(13)
C15 0.0292(13) 0.0301(13) 0.0211(12) -0.0085(10) 0.0069(10) -0.0077(10)
C16 0.0492(18) 0.0543(19) 0.0294(15) -0.0133(13) -0.0089(14) -0.0015(15)
C17 0.074(2) 0.0357(16) 0.0385(16) -0.0132(13) 0.0063(16) -0.0263(16)
B1 0.0286(15) 0.0293(15) 0.0277(15) 0.0022(12) -0.0082(13) 0.0011(12)

loop_
_atom_type_symbol
_atom_type_description
_atom_type_scat_dispersion_real
_atom_type_scat_dispersion_imag
_atom_type_scat_source
C C 0.0181 0.0091 'International Tables Vol C Tables 4.2.6.8 and 6.1.1.4'
H H 0.0000 0.0000 'International Tables Vol C Tables 4.2.6.8 and 6.1.1.4'
B B 0.0090 0.0039 'International Tables Vol C Tables 4.2.6.8 and 6.1.1.4'
N N 0.0311 0.0180 'International Tables Vol C Tables 4.2.6.8 and 6.1.1.4'
O O 0.0492 0.0322 'International Tables Vol C Tables 4.2.6.8 and 6.1.1.4'
P P 0.2955 0.4335 'International Tables Vol C Tables 4.2.6.8 and 6.1.1.4'
Fe Fe -1.1336 3.1974 'International Tables Vol C Tables 4.2.6.8 and 6.1.1.4'

loop_
_geom_angle_atom_site_label_1
_geom_angle_atom_site_label_2
_geom_angle_atom_site_label_3
_geom_angle
C5 Fe N1 175.80(11)
C5 Fe P1 95.23(8)
N1 Fe P1 85.11(6)
C5 Fe P2 94.31(8)
N1 Fe P2 84.60(6)
P1 Fe P2 165.80(3)
C5 Fe H1 88.3(10)
N1 Fe H1 87.6(10)
P1 Fe H1 85.5(10)
P2 Fe H1 84.3(10)
C5 Fe H3 92.4(9)
N1 Fe H3 91.8(9)
P1 Fe H3 94.8(9)
P2 Fe H3 95.3(9)
H1 Fe H3 179.2(14)
C1 P1 C6 105.63(12)
C1 P1 C9 102.14(12)
C6 P1 C9 104.12(12)
C1 P1 Fe 102.59(8)
C6 P1 Fe 119.46(8)
C9 P1 Fe 120.57(8)
C4 P2 C15 104.48(11)
C4 P2 C12 101.21(11)
C15 P2 C12 104.62(12)
C4 P2 Fe 102.57(8)
C15 P2 Fe 124.29(8)
C12 P2 Fe 116.51(8)
C3 N1 C2 109.49(18)
C3 N1 Fe 114.43(14)
C2 N1 Fe 115.31(14)
C3 N1 H2 107.7(17)
C2 N1 H2 107.0(17)
Fe N1 H2 102.1(17)
C2 C1 P1 108.14(16)
C2 C1 H1A 110.1
P1 C1 H1A 110.1
C2 C1 H1B 110.1
P1 C1 H1B 110.1
H1A C1 H1B 108.4
N1 C2 C1 109.51(19)
N1 C2 H2A 109.8
C1 C2 H2A 109.8
N1 C2 H2B 109.8
C1 C2 H2B 109.8
H2A C2 H2B 108.2
N1 C3 C4 109.31(18)
N1 C3 H3A 109.8
C4 C3 H3A 109.8
N1 C3 H3B 109.8
C4 C3 H3B 109.8
H3A C3 H3B 108.3
C3 C4 P2 106.54(15)
C3 C4 H4A 110.4
P2 C4 H4A 110.4
C3 C4 H4B 110.4
P2 C4 H4B 110.4
H4A C4 H4B 108.6
O5 C5 Fe 178.2(3)
C7 C6 C8 109.1(2)
C7 C6 P1 112.80(18)
C8 C6 P1 111.77(18)
C7 C6 H6A 107.6
C8 C6 H6A 107.6
P1 C6 H6A 107.6
C6 C7 H7A 109.5
C6 C7 H7B 109.5
H7A C7 H7B 109.5
C6 C7 H7C 109.5
H7A C7 H7C 109.5
H7B C7 H7C 109.5
C6 C8 H8A 109.5
C6 C8 H8B 109.5
H8A C8 H8B 109.5
C6 C8 H8C 109.5
H8A C8 H8C 109.5
H8B C8 H8C 109.5
C11 C9 C10 111.5(2)
C11 C9 P1 112.31(19)
C10 C9 P1 114.37(18)
C11 C9 H9A 106.0
C10 C9 H9A 106.0
P1 C9 H9A 106.0
C9 C10 H10A 109.5
C9 C10 H10B 109.5
H10A C10 H10B 109.5
C9 C10 H10C 109.5
H10A C10 H10C 109.5
H10B C10 H10C 109.5
C9 C11 H11A 109.5
C9 C11 H11B 109.5
H11A C11 H11B 109.5
C9 C11 H11C 109.5
H11A C11 H11C 109.5
H11B C11 H11C 109.5
C14 C12 C13 110.6(2)
C14 C12 P2 114.03(19)
C13 C12 P2 114.63(18)
C14 C12 H12A 105.5
C13 C12 H12A 105.5
P2 C12 H12A 105.5
C12 C13 H13A 109.5
C12 C13 H13B 109.5
H13A C13 H13B 109.5
C12 C13 H13C 109.5
H13A C13 H13C 109.5
H13B C13 H13C 109.5
C12 C14 H14A 109.5
C12 C14 H14B 109.5
H14A C14 H14B 109.5
C12 C14 H14C 109.5
H14A C14 H14C 109.5
H14B C14 H14C 109.5
C16 C15 C17 109.6(2)
C16 C15 P2 112.78(18)
C17 C15 P2 110.86(18)
C16 C15 H15A 107.8
C17 C15 H15A 107.8
P2 C15 H15A 107.8
C15 C16 H16A 109.5
C15 C16 H16B 109.5
H16A C16 H16B 109.5
C15 C16 H16C 109.5
H16A C16 H16C 109.5
H16B C16 H16C 109.5
C15 C17 H17A 109.5
C15 C17 H17B 109.5
H17A C17 H17B 109.5
C15 C17 H17C 109.5
H17A C17 H17C 109.5
H17B C17 H17C 109.5
H3 B1 H4 114.8(19)
H3 B1 H5 104.1(19)
H4 B1 H5 105(2)
H3 B1 H6 110(2)
H4 B1 H6 115(2)
H5 B1 H6 106(2)

loop_
_geom_bond_atom_site_label_1
_geom_bond_atom_site_label_2
_geom_bond_distance
Fe C5 1.733(2)
Fe N1 2.0726(19)
Fe P1 2.2140(7)
Fe P2 2.2255(6)
Fe H1 1.44(2)
Fe H3 1.69(3)
P1 C1 1.842(2)
P1 C6 1.860(2)
P1 C9 1.861(3)
P2 C4 1.839(2)
P2 C15 1.856(2)
P2 C12 1.866(2)
O5 C5 1.159(3)
N1 C3 1.486(3)
N1 C2 1.487(3)
N1 H2 0.87(3)
C1 C2 1.525(3)
C1 H1A 0.9900
C1 H1B 0.9900
C2 H2A 0.9900
C2 H2B 0.9900
C3 C4 1.523(3)
C3 H3A 0.9900
C3 H3B 0.9900
C4 H4A 0.9900
C4 H4B 0.9900
C6 C7 1.525(4)
C6 C8 1.535(4)
C6 H6A 1.0000
C7 H7A 0.9800
C7 H7B 0.9800
C7 H7C 0.9800
C8 H8A 0.9800
C8 H8B 0.9800
C8 H8C 0.9800
C9 C11 1.522(4)
C9 C10 1.530(4)
C9 H9A 1.0000
C10 H10A 0.9800
C10 H10B 0.9800
C10 H10C 0.9800
C11 H11A 0.9800
C11 H11B 0.9800
C11 H11C 0.9800
C12 C14 1.529(3)
C12 C13 1.533(4)
C12 H12A 1.0000
C13 H13A 0.9800
C13 H13B 0.9800
C13 H13C 0.9800
C14 H14A 0.9800
C14 H14B 0.9800
C14 H14C 0.9800
C15 C16 1.526(4)
C15 C17 1.527(4)
C15 H15A 1.0000
C16 H16A 0.9800
C16 H16B 0.9800
C16 H16C 0.9800
C17 H17A 0.9800
C17 H17B 0.9800
C17 H17C 0.9800
B1 H3 1.18(3)
B1 H4 1.10(3)
B1 H5 1.08(3)
B1 H6 1.07(3)

loop_
_geom_torsion_atom_site_label_1
_geom_torsion_atom_site_label_2
_geom_torsion_atom_site_label_3
_geom_torsion_atom_site_label_4
_geom_torsion
C5 Fe P1 C1 -178.89(12)
N1 Fe P1 C1 5.31(10)
P2 Fe P1 C1 49.06(14)
C5 Fe P1 C6 64.80(14)
N1 Fe P1 C6 -111.00(12)
P2 Fe P1 C6 -67.25(15)
C5 Fe P1 C9 -66.42(14)
N1 Fe P1 C9 117.78(12)
P2 Fe P1 C9 161.53(13)
C5 Fe P2 C4 177.88(12)
N1 Fe P2 C4 -6.19(10)
P1 Fe P2 C4 -49.98(14)
C5 Fe P2 C15 60.35(13)
N1 Fe P2 C15 -123.73(11)
P1 Fe P2 C15 -167.52(13)
C5 Fe P2 C12 -72.62(12)
N1 Fe P2 C12 103.31(10)
P1 Fe P2 C12 59.52(14)
C5 Fe N1 C3 53.9(14)
P1 Fe N1 C3 148.83(16)
P2 Fe N1 C3 -21.36(15)
C5 Fe N1 C2 -74.4(13)
P1 Fe N1 C2 20.50(16)
P2 Fe N1 C2 -149.69(16)
C6 P1 C1 C2 96.57(18)
C9 P1 C1 C2 -154.81(17)
Fe P1 C1 C2 -29.28(18)
C3 N1 C2 C1 -175.68(19)
Fe N1 C2 C1 -44.9(2)
P1 C1 C2 N1 47.0(2)
C2 N1 C3 C4 179.43(18)
Fe N1 C3 C4 48.2(2)
N1 C3 C4 P2 -50.7(2)
C15 P2 C4 C3 162.48(16)
C12 P2 C4 C3 -89.04(17)
Fe P2 C4 C3 31.65(17)
N1 Fe C5 O5 -6(9)
P1 Fe C5 O5 -100(8)
P2 Fe C5 O5 69(8)
C1 P1 C6 C7 -41.1(2)
C9 P1 C6 C7 -148.32(19)
Fe P1 C6 C7 73.6(2)
C1 P1 C6 C8 -164.5(2)
C9 P1 C6 C8 88.3(2)
Fe P1 C6 C8 -49.8(2)
C1 P1 C9 C11 -178.71(19)
C6 P1 C9 C11 -68.9(2)
Fe P1 C9 C11 68.6(2)
C1 P1 C9 C10 -50.4(2)
C6 P1 C9 C10 59.4(2)
Fe P1 C9 C10 -163.09(17)
C4 P2 C12 C14 159.00(19)
C15 P2 C12 C14 -92.6(2)
Fe P2 C12 C14 48.7(2)
C4 P2 C12 C13 -72.0(2)
C15 P2 C12 C13 36.3(2)
Fe P2 C12 C13 177.66(15)
C4 P2 C15 C16 -59.0(2)
C12 P2 C15 C16 -164.9(2)
Fe P2 C15 C16 57.7(2)
C4 P2 C15 C17 177.7(2)
C12 P2 C15 C17 71.8(2)
Fe P2 C15 C17 -65.6(2)
